data_7107080
loop_
_publ_author_name
'Jun Zhang'
'Xiaolong Su'
'Jun Fu'
'Min Shi'

_publ_section_title
;
 A facile preparation of backbone-substituted, functionalized and chiral
 imidazolinium salts
;
_journal_name_full Chem.Commun.
_journal_page_first 12541
_journal_paper_doi 10.1039/c1cc15609h
_journal_volume 47
_journal_year 2011
_chemical_formula_sum 'C29 H33 F3 N2 O3 S'
_chemical_formula_weight 546.63
_chemical_name_systematic
;
?
;
_space_group_IT_number 19
_symmetry_cell_setting orthorhombic
_symmetry_space_group_name_Hall 'P 2ac 2ab'
_symmetry_space_group_name_H-M 'P 21 21 21'
_atom_sites_solution_hydrogens geom
_atom_sites_solution_primary direct
_atom_sites_solution_secondary difmap
_audit_creation_method SHELXL-97
_cell_angle_alpha 90.00
_cell_angle_beta 90.00
_cell_angle_gamma 90.00
_cell_formula_units_Z 4
_cell_length_a 8.521(3)
_cell_length_b 14.946(6)
_cell_length_c 22.415(9)
_cell_measurement_reflns_used 864
_cell_measurement_temperature 293(2)
_cell_measurement_theta_max 20.661
_cell_measurement_theta_min 2.272
_cell_volume 2854.7(19)
_computing_cell_refinement 'Bruker SMART'
_computing_data_collection 'Bruker SMART'
_computing_data_reduction 'Bruker SHELXTL'
_computing_molecular_graphics 'Bruker SHELXTL'
_computing_publication_material 'Bruker SHELXTL'
_computing_structure_refinement 'SHELXL-97 (Sheldrick, 1997)'
_computing_structure_solution 'SHELXS-97 (Sheldrick, 1990)'
_diffrn_ambient_temperature 293(2)
_diffrn_measured_fraction_theta_full 1.000
_diffrn_measured_fraction_theta_max 1.000
_diffrn_measurement_device_type 'CCD area detector'
_diffrn_measurement_method 'phi and omega scans'
_diffrn_radiation_monochromator graphite
_diffrn_radiation_source 'fine-focus sealed tube'
_diffrn_radiation_type MoK\a
_diffrn_radiation_wavelength 0.71073
_diffrn_reflns_av_R_equivalents 0.0581
_diffrn_reflns_av_sigmaI/netI 0.0717
_diffrn_reflns_limit_h_max 9
_diffrn_reflns_limit_h_min -10
_diffrn_reflns_limit_k_max 17
_diffrn_reflns_limit_k_min -17
_diffrn_reflns_limit_l_max 19
_diffrn_reflns_limit_l_min -26
_diffrn_reflns_number 11878
_diffrn_reflns_theta_full 25.01
_diffrn_reflns_theta_max 25.01
_diffrn_reflns_theta_min 1.64
_diffrn_standards_decay_% 6.75
_exptl_absorpt_coefficient_mu 0.165
_exptl_absorpt_correction_T_max 0.9599
_exptl_absorpt_correction_T_min 0.9369
_exptl_absorpt_correction_type multi-scan
_exptl_absorpt_process_details sadabs
_exptl_crystal_colour colourless
_exptl_crystal_density_diffrn 1.272
_exptl_crystal_density_method 'not measured'
_exptl_crystal_description block
_exptl_crystal_F_000 1152
_exptl_crystal_size_max 0.40
_exptl_crystal_size_mid 0.35
_exptl_crystal_size_min 0.25
_refine_diff_density_max 0.547
_refine_diff_density_min -0.271
_refine_diff_density_rms 0.059
_refine_ls_abs_structure_details 'Flack H D (1983), Acta Cryst. A39, 876-881'
_refine_ls_abs_structure_Flack -0.04(18)
_refine_ls_extinction_method none
_refine_ls_goodness_of_fit_ref 0.998
_refine_ls_hydrogen_treatment mixed
_refine_ls_matrix_type full
_refine_ls_number_parameters 352
_refine_ls_number_reflns 5023
_refine_ls_number_restraints 6
_refine_ls_restrained_S_all 1.030
_refine_ls_R_factor_all 0.1151
_refine_ls_R_factor_gt 0.0774
_refine_ls_shift/su_max 0.002
_refine_ls_shift/su_mean 0.000
_refine_ls_structure_factor_coef Fsqd
_refine_ls_weighting_details 'calc w=1/[\s^2^(Fo^2^)+(0.1336P)^2^+0.0000P] where P=(Fo^2^+2Fc^2^)/3'
_refine_ls_weighting_scheme calc
_refine_ls_wR_factor_gt 0.1995
_refine_ls_wR_factor_ref 0.2232
_reflns_number_gt 3215
_reflns_number_total 5023
_reflns_threshold_expression >2sigma(I)
_cod_data_source_file c1cc15609h.txt
_cod_data_source_block a10707a
_cod_original_cell_volume 2855(2)
_cod_original_sg_symbol_H-M P2(1)2(1)2(1)
_cod_database_code 7107080

loop_
_symmetry_equiv_pos_as_xyz
'x, y, z'
'-x+1/2, -y, z+1/2'
'-x, y+1/2, -z+1/2'
'x+1/2, -y+1/2, -z'

loop_
_atom_site_label
_atom_site_type_symbol
_atom_site_fract_x
_atom_site_fract_y
_atom_site_fract_z
_atom_site_U_iso_or_equiv
_atom_site_adp_type
_atom_site_occupancy
_atom_site_symmetry_multiplicity
_atom_site_calc_flag
_atom_site_refinement_flags
S1 S 0.38075(19) 0.65055(9) 0.19696(7) 0.0670(5) Uani 1 1 d .
N1 N 0.1451(5) 0.9726(2) 0.24411(16) 0.0418(9) Uani 1 1 d .
N2 N 0.1341(5) 0.9882(2) 0.34071(16) 0.0426(9) Uani 1 1 d .
O1 O 0.5009(9) 0.5932(5) 0.1927(3) 0.166(3) Uani 1 1 d .
O2 O 0.4256(12) 0.7216(4) 0.2375(3) 0.166(3) Uani 1 1 d .
O3 O 0.2334(7) 0.6209(5) 0.2073(3) 0.161(3) Uani 1 1 d .
F1 F 0.5047(7) 0.7346(4) 0.1068(3) 0.161(3) Uani 1 1 d .
F2 F 0.3158(15) 0.6664(7) 0.0879(3) 0.287(6) Uani 1 1 d U
F3 F 0.2988(11) 0.7793(6) 0.1307(4) 0.233(5) Uani 1 1 d .
C1 C 0.0701(6) 1.0077(3) 0.2891(2) 0.0432(11) Uani 1 1 d .
C2 C 0.2787(6) 0.9346(3) 0.3327(2) 0.0497(13) Uani 1 1 d .
H2 H 0.3697 0.9711 0.3437 0.060 Uiso 1 1 calc R
C3 C 0.2795(6) 0.9199(4) 0.2648(2) 0.0501(13) Uani 1 1 d .
H3A H 0.3765 0.9414 0.2472 0.060 Uiso 1 1 calc R
H3B H 0.2665 0.8571 0.2552 0.060 Uiso 1 1 calc R
C4 C 0.0949(6) 0.9727(3) 0.18206(18) 0.0438(11) Uani 1 1 d .
C5 C 0.1757(6) 1.0293(3) 0.1429(2) 0.0490(13) Uani 1 1 d .
C6 C 0.1346(8) 1.0227(4) 0.0831(2) 0.0630(15) Uani 1 1 d .
H6 H 0.1873 1.0573 0.0551 0.076 Uiso 1 1 calc R
C7 C 0.0180(9) 0.9660(5) 0.0647(3) 0.0777(19) Uani 1 1 d .
H7 H -0.0064 0.9624 0.0243 0.093 Uiso 1 1 calc R
C8 C -0.0633(8) 0.9145(4) 0.1046(3) 0.0710(17) Uani 1 1 d .
H8 H -0.1457 0.8788 0.0915 0.085 Uiso 1 1 calc R
C9 C -0.0233(7) 0.9154(3) 0.1650(2) 0.0548(13) Uani 1 1 d .
C10 C 0.3049(7) 1.0918(3) 0.1620(2) 0.0572(14) Uani 1 1 d .
H10 H 0.3122 1.0886 0.2056 0.069 Uiso 1 1 calc R
C11 C 0.4605(9) 1.0635(6) 0.1371(3) 0.093(2) Uani 1 1 d .
H11A H 0.4755 1.0007 0.1441 0.140 Uiso 1 1 calc R
H11B H 0.5428 1.0966 0.1564 0.140 Uiso 1 1 calc R
H11C H 0.4629 1.0750 0.0950 0.140 Uiso 1 1 calc R
C12 C 0.2680(12) 1.1882(4) 0.1457(4) 0.108(3) Uani 1 1 d .
H12A H 0.2700 1.1948 0.1031 0.163 Uiso 1 1 calc R
H12B H 0.3450 1.2270 0.1632 0.163 Uiso 1 1 calc R
H12C H 0.1658 1.2037 0.1604 0.163 Uiso 1 1 calc R
C13 C -0.1127(7) 0.8552(3) 0.2088(3) 0.0630(14) Uani 1 1 d .
H13 H -0.0573 0.8571 0.2471 0.076 Uiso 1 1 calc R
C14 C -0.2759(9) 0.8891(5) 0.2190(4) 0.092(2) Uani 1 1 d .
H14A H -0.2719 0.9512 0.2299 0.137 Uiso 1 1 calc R
H14B H -0.3243 0.8555 0.2505 0.137 Uiso 1 1 calc R
H14C H -0.3361 0.8825 0.1831 0.137 Uiso 1 1 calc R
C15 C -0.1131(9) 0.7577(4) 0.1874(4) 0.096(2) Uani 1 1 d .
H15A H -0.1762 0.7527 0.1521 0.144 Uiso 1 1 calc R
H15B H -0.1557 0.7201 0.2181 0.144 Uiso 1 1 calc R
H15C H -0.0076 0.7393 0.1787 0.144 Uiso 1 1 calc R
C16 C 0.0864(7) 1.0246(3) 0.39745(19) 0.0495(13) Uani 1 1 d .
C17 C -0.0501(7) 0.9945(3) 0.4241(2) 0.0584(15) Uani 1 1 d .
C18 C -0.0857(9) 1.0322(5) 0.4788(3) 0.0789(19) Uani 1 1 d .
H18 H -0.1776 1.0148 0.4980 0.095 Uiso 1 1 calc R
C19 C 0.0097(12) 1.0944(5) 0.5058(3) 0.095(3) Uani 1 1 d .
H19 H -0.0171 1.1169 0.5431 0.114 Uiso 1 1 calc R
C20 C 0.1429(11) 1.1234(4) 0.4784(3) 0.086(2) Uani 1 1 d .
H20 H 0.2052 1.1669 0.4963 0.103 Uiso 1 1 calc R
C21 C 0.1851(8) 1.0873(4) 0.4235(2) 0.0671(17) Uani 1 1 d .
H21 H 0.2773 1.1049 0.4047 0.081 Uiso 1 1 calc R
C22 C -0.1529(9) 0.9260(5) 0.3970(3) 0.091(2) Uani 1 1 d .
H22A H -0.2155 0.8985 0.4275 0.136 Uiso 1 1 calc R
H22B H -0.0897 0.8813 0.3778 0.136 Uiso 1 1 calc R
H22C H -0.2203 0.9537 0.3681 0.136 Uiso 1 1 calc R
C23 C 0.2755(6) 0.8515(4) 0.3715(2) 0.0501(13) Uani 1 1 d .
C24 C 0.1927(8) 0.7769(4) 0.3565(3) 0.082(2) Uani 1 1 d .
H24 H 0.1403 0.7749 0.3201 0.098 Uiso 1 1 calc R
C25 C 0.1853(10) 0.7048(5) 0.3943(4) 0.103(3) Uani 1 1 d .
H25 H 0.1245 0.6553 0.3843 0.124 Uiso 1 1 calc R
C26 C 0.2668(14) 0.7060(6) 0.4459(4) 0.120(4) Uani 1 1 d .
H26 H 0.2647 0.6564 0.4710 0.144 Uiso 1 1 calc R
C27 C 0.3520(16) 0.7794(6) 0.4615(3) 0.127(4) Uani 1 1 d .
H27 H 0.4047 0.7806 0.4978 0.153 Uiso 1 1 calc R
C28 C 0.3609(9) 0.8519(5) 0.4238(3) 0.081(2) Uani 1 1 d .
H28 H 0.4237 0.9007 0.4335 0.098 Uiso 1 1 calc R
C29 C 0.3723(11) 0.7071(6) 0.1271(4) 0.094(2) Uani 1 1 d .
H1 H -0.025(6) 1.040(3) 0.2863(18) 0.035(12) Uiso 1 1 d .

loop_
_atom_site_aniso_label
_atom_site_aniso_U_11
_atom_site_aniso_U_22
_atom_site_aniso_U_33
_atom_site_aniso_U_23
_atom_site_aniso_U_13
_atom_site_aniso_U_12
S1 0.0577(9) 0.0526(7) 0.0906(11) 0.0182(7) 0.0059(9) 0.0057(7)
N1 0.043(3) 0.0399(19) 0.042(2) 0.0008(16) 0.0038(18) 0.001(2)
N2 0.049(2) 0.0411(19) 0.038(2) 0.0022(15) 0.0010(18) 0.001(2)
O1 0.192(7) 0.171(6) 0.135(5) 0.058(5) 0.066(5) 0.113(6)
O2 0.256(10) 0.118(4) 0.125(5) -0.028(4) 0.019(6) -0.038(6)
O3 0.077(4) 0.233(8) 0.173(6) 0.122(6) -0.023(4) -0.060(5)
F1 0.107(4) 0.200(6) 0.177(5) 0.107(5) 0.056(4) 0.015(4)
F2 0.443(13) 0.319(9) 0.101(4) 0.053(5) -0.108(6) -0.248(10)
F3 0.260(10) 0.228(8) 0.212(7) 0.136(7) 0.085(7) 0.146(8)
C1 0.045(3) 0.035(2) 0.050(3) 0.003(2) 0.006(2) 0.004(2)
C2 0.049(3) 0.052(3) 0.048(3) 0.006(2) -0.002(2) 0.005(2)
C3 0.043(3) 0.061(3) 0.046(3) 0.010(2) 0.009(2) 0.014(3)
C4 0.048(3) 0.048(2) 0.035(2) -0.003(2) -0.004(2) 0.013(2)
C5 0.051(3) 0.056(3) 0.040(3) -0.003(2) -0.006(2) 0.012(3)
C6 0.073(4) 0.072(3) 0.044(3) 0.000(3) -0.007(3) 0.010(3)
C7 0.095(5) 0.097(5) 0.041(3) -0.014(3) -0.011(3) 0.005(4)
C8 0.072(4) 0.071(4) 0.070(4) -0.014(3) -0.021(3) 0.005(3)
C9 0.053(3) 0.048(3) 0.063(3) -0.006(2) 0.000(3) 0.000(3)
C10 0.076(4) 0.055(3) 0.041(3) 0.006(2) -0.003(3) -0.008(3)
C11 0.070(5) 0.129(6) 0.082(4) -0.026(4) 0.022(4) -0.026(4)
C12 0.148(8) 0.061(4) 0.116(6) 0.008(4) -0.030(6) -0.008(5)
C13 0.050(3) 0.053(3) 0.086(4) -0.005(3) -0.007(3) 0.001(3)
C14 0.071(5) 0.083(5) 0.120(6) -0.008(4) 0.022(4) 0.002(4)
C15 0.074(5) 0.061(4) 0.153(7) -0.017(4) 0.022(5) -0.013(3)
C16 0.063(4) 0.047(3) 0.038(2) 0.005(2) 0.000(2) 0.014(3)
C17 0.079(4) 0.053(3) 0.044(3) 0.004(2) 0.016(3) 0.013(3)
C18 0.093(5) 0.085(4) 0.059(4) 0.014(3) 0.019(4) 0.011(4)
C19 0.144(8) 0.098(5) 0.043(3) -0.010(4) 0.010(4) 0.028(6)
C20 0.122(7) 0.073(4) 0.063(4) -0.017(3) -0.014(4) -0.002(4)
C21 0.093(5) 0.054(3) 0.054(3) -0.008(3) -0.007(3) 0.005(3)
C22 0.085(6) 0.095(5) 0.092(5) -0.016(4) 0.031(4) -0.019(4)
C23 0.051(3) 0.058(3) 0.041(3) 0.005(2) 0.008(2) 0.022(3)
C24 0.073(5) 0.069(4) 0.103(5) 0.025(4) -0.011(4) 0.002(4)
C25 0.106(7) 0.069(4) 0.134(7) 0.042(5) 0.032(6) 0.022(4)
C26 0.178(10) 0.090(6) 0.092(6) 0.047(5) 0.055(6) 0.075(7)
C27 0.224(13) 0.107(6) 0.051(4) 0.012(4) 0.000(6) 0.063(8)
C28 0.104(6) 0.086(4) 0.054(3) 0.000(3) -0.009(4) 0.042(5)
C29 0.080(5) 0.095(5) 0.106(6) 0.032(4) -0.018(5) -0.014(5)

loop_
_atom_type_symbol
_atom_type_description
_atom_type_scat_dispersion_real
_atom_type_scat_dispersion_imag
_atom_type_scat_source
C C 0.0033 0.0016 'International Tables Vol C Tables 4.2.6.8 and 6.1.1.4'
H H 0.0000 0.0000 'International Tables Vol C Tables 4.2.6.8 and 6.1.1.4'
N N 0.0061 0.0033 'International Tables Vol C Tables 4.2.6.8 and 6.1.1.4'
O O 0.0106 0.0060 'International Tables Vol C Tables 4.2.6.8 and 6.1.1.4'
F F 0.0171 0.0103 'International Tables Vol C Tables 4.2.6.8 and 6.1.1.4'
S S 0.1246 0.1234 'International Tables Vol C Tables 4.2.6.8 and 6.1.1.4'

loop_
_geom_angle_atom_site_label_1
_geom_angle_atom_site_label_2
_geom_angle_atom_site_label_3
_geom_angle
O1 S1 O3 120.8(5)
O1 S1 O2 108.2(6)
O3 S1 O2 112.2(6)
O1 S1 C29 105.8(4)
O3 S1 C29 105.6(4)
O2 S1 C29 102.4(4)
C1 N1 C4 126.5(4)
C1 N1 C3 110.7(4)
C4 N1 C3 122.3(4)
C1 N2 C16 125.2(4)
C1 N2 C2 111.0(4)
C16 N2 C2 123.1(4)
N1 C1 N2 112.9(5)
N2 C2 C23 111.0(4)
N2 C2 C3 101.6(4)
C23 C2 C3 116.8(4)
N1 C3 C2 103.5(4)
C9 C4 C5 124.2(4)
C9 C4 N1 118.6(4)
C5 C4 N1 117.1(4)
C6 C5 C4 116.0(5)
C6 C5 C10 120.2(5)
C4 C5 C10 123.8(4)
C7 C6 C5 121.2(6)
C8 C7 C6 121.2(5)
C7 C8 C9 120.3(6)
C4 C9 C8 117.0(5)
C4 C9 C13 123.5(5)
C8 C9 C13 119.5(5)
C11 C10 C5 111.5(5)
C11 C10 C12 111.2(6)
C5 C10 C12 111.6(5)
C14 C13 C15 111.6(5)
C14 C13 C9 111.1(5)
C15 C13 C9 111.0(5)
C17 C16 C21 123.2(5)
C17 C16 N2 119.7(5)
C21 C16 N2 117.1(5)
C18 C17 C16 115.8(6)
C18 C17 C22 121.1(6)
C16 C17 C22 123.1(5)
C19 C18 C17 122.4(7)
C20 C19 C18 120.6(6)
C19 C20 C21 119.5(7)
C16 C21 C20 118.5(7)
C24 C23 C28 119.2(6)
C24 C23 C2 122.5(5)
C28 C23 C2 118.3(6)
C23 C24 C25 121.0(7)
C26 C25 C24 119.7(8)
C25 C26 C27 120.3(7)
C26 C27 C28 120.5(8)
C27 C28 C23 119.2(8)
F2 C29 F3 107.0(10)
F2 C29 F1 105.2(10)
F3 C29 F1 100.7(7)
F2 C29 S1 115.5(7)
F3 C29 S1 111.8(7)
F1 C29 S1 115.3(6)

loop_
_geom_bond_atom_site_label_1
_geom_bond_atom_site_label_2
_geom_bond_distance
S1 O1 1.339(6)
S1 O3 1.351(6)
S1 O2 1.450(6)
S1 C29 1.781(8)
N1 C1 1.304(6)
N1 C4 1.455(6)
N1 C3 1.466(6)
N2 C1 1.312(6)
N2 C16 1.442(6)
N2 C2 1.481(6)
F1 C29 1.284(9)
F2 C29 1.172(10)
F3 C29 1.250(10)
C2 C23 1.517(7)
C2 C3 1.536(7)
C4 C9 1.376(7)
C4 C5 1.399(7)
C5 C6 1.389(7)
C5 C10 1.505(7)
C6 C7 1.370(9)
C7 C8 1.368(9)
C8 C9 1.396(8)
C9 C13 1.535(8)
C10 C11 1.500(9)
C10 C12 1.519(8)
C13 C14 1.498(9)
C13 C15 1.534(8)
C16 C17 1.383(8)
C16 C21 1.388(8)
C17 C18 1.382(8)
C17 C22 1.477(9)
C18 C19 1.377(11)
C19 C20 1.361(11)
C20 C21 1.390(9)
C23 C24 1.361(9)
C23 C28 1.381(8)
C24 C25 1.372(9)
C25 C26 1.350(13)
C26 C27 1.362(14)
C27 C28 1.375(10)

loop_
_geom_hbond_atom_site_label_D
_geom_hbond_atom_site_label_H
_geom_hbond_atom_site_label_A
_geom_hbond_distance_DH
_geom_hbond_distance_HA
_geom_hbond_distance_DA
_geom_hbond_angle_DHA
_geom_hbond_site_symmetry_A
C1 H1 O3 0.94(5) 2.15(5) 3.091(8) 172(4) 3
